data_1519464
loop_
_publ_author_name
'Taylor, Peter G.'
'Coles, Simon J.'
'Hursthouse, Michael B.'

_publ_section_title
;
 C104H96Cl40O28Si8
;
_journal_name_full 'Crystal Structure Report Archive'
_journal_page_first 936
_journal_year 2002
_chemical_formula_sum 'C104 H96 Cl40 O28 Si8'
_chemical_formula_weight 3436.53
_space_group_IT_number 2
_symmetry_cell_setting triclinic
_symmetry_space_group_name_Hall '-P 1'
_symmetry_space_group_name_H-M 'P -1'
_atom_sites_solution_hydrogens geom
_atom_sites_solution_primary direct
_atom_sites_solution_secondary difmap
_cell_angle_alpha 68.711(4)
_cell_angle_beta 81.679(5)
_cell_angle_gamma 82.351(7)
_cell_formula_units_Z 1
_cell_length_a 10.7863(9)
_cell_length_b 18.4652(15)
_cell_length_c 19.0801(19)
_cell_measurement_reflns_used 9507
_cell_measurement_temperature 120(2)
_cell_measurement_theta_max 27.485
_cell_measurement_theta_min 2.910
_cell_volume 3490.2(5)
_computing_cell_refinement ' DENZO (Otwinowski & Minor, 1997) and COLLECT (Hooft, 1998)'
_computing_data_collection ' DENZO (Otwinowski and Minor, 1997)'
_computing_data_reduction ' DENZO (Otwinowski & Minor, 1997) and COLLECT (Hooft, 1998)'
_computing_molecular_graphics 'PLATON (Spek, 1990)'
_computing_structure_refinement 'SHELXL-97 (Sheldrick, 1997b)'
_computing_structure_solution 'SHELXS-97 (Sheldrick, 1997a)'
_diffrn_ambient_temperature 120(2)
_diffrn_detector_area_resol_mean 9.091
_diffrn_measured_fraction_theta_full 0.749
_diffrn_measured_fraction_theta_max 0.749
_diffrn_measurement_device_type 'Nonius KappaCCD Area Detector'
_diffrn_measurement_method '\f and \w scans to fill Ewald Sphere'
_diffrn_radiation_monochromator graphite
_diffrn_radiation_source 'Nonius FR591 rotating anode'
_diffrn_radiation_type MoK\a
_diffrn_radiation_wavelength 0.71073
_diffrn_reflns_av_R_equivalents 0.2458
_diffrn_reflns_av_sigmaI/netI 0.5300
_diffrn_reflns_limit_h_max 13
_diffrn_reflns_limit_h_min -13
_diffrn_reflns_limit_k_max 23
_diffrn_reflns_limit_k_min -23
_diffrn_reflns_limit_l_max 24
_diffrn_reflns_limit_l_min -24
_diffrn_reflns_number 32442
_diffrn_reflns_theta_full 27.55
_diffrn_reflns_theta_max 27.55
_diffrn_reflns_theta_min 2.98
_exptl_absorpt_coefficient_mu 0.910
_exptl_absorpt_correction_T_max 0.9732
_exptl_absorpt_correction_T_min 0.8832
_exptl_absorpt_correction_type multi-scan
_exptl_absorpt_process_details 'SORTAV Blessing (1997)'
_exptl_crystal_colour Colourless
_exptl_crystal_density_diffrn 1.635
_exptl_crystal_density_method 'not measured'
_exptl_crystal_description Plate
_exptl_crystal_F_000 1736
_exptl_crystal_size_max 0.14
_exptl_crystal_size_mid 0.12
_exptl_crystal_size_min 0.03
_refine_diff_density_max 0.395
_refine_diff_density_min -0.443
_refine_diff_density_rms 0.093
_refine_ls_extinction_method none
_refine_ls_goodness_of_fit_ref 0.859
_refine_ls_hydrogen_treatment constr
_refine_ls_matrix_type full
_refine_ls_number_parameters 819
_refine_ls_number_reflns 12068
_refine_ls_number_restraints 0
_refine_ls_restrained_S_all 0.859
_refine_ls_R_factor_all 0.3570
_refine_ls_R_factor_gt 0.0794
_refine_ls_shift/su_max 0.000
_refine_ls_shift/su_mean 0.000
_refine_ls_structure_factor_coef Fsqd
_refine_ls_weighting_details 'calc w=1/[\s^2^(Fo^2^)+(0.0320P)^2^+0.0000P] where P=(Fo^2^+2Fc^2^)/3'
_refine_ls_weighting_scheme calc
_refine_ls_wR_factor_gt 0.1098
_refine_ls_wR_factor_ref 0.1680
_reflns_number_gt 3235
_reflns_number_total 12068
_reflns_threshold_expression >2sigma(I)
_cod_data_source_file eCrystal-936.cif
_cod_data_source_block s92
_cod_depositor_comments
;
Citation :
Taylor, Peter G. and Coles, Simon J. and Hursthouse, Michael B. (2002) 
University of Southampton, Crystal Structure Report Archive. 
(doi:10.5258/ecrystals/936)

More at:
http://ecrystals.chem.soton.ac.uk/936/

The following automatic conversions were performed:

'_symmetry_cell_setting' value 'Triclinic' changed to 'triclinic'
according to the built-in table from CIF Core dictionary named
'cif_core.dic' version 2.4.1 from 2010-06-29.

Automatic conversion script
Id: cif_fix_values 3105 2015-03-04 15:46:00Z robertas 
;
_cod_original_sg_symbol_H-M P-1
_cod_database_code 1519464

loop_
_symmetry_equiv_pos_as_xyz
'x, y, z'
'-x, -y, -z'

loop_
_atom_site_label
_atom_site_type_symbol
_atom_site_fract_x
_atom_site_fract_y
_atom_site_fract_z
_atom_site_U_iso_or_equiv
_atom_site_adp_type
_atom_site_occupancy
_atom_site_symmetry_multiplicity
_atom_site_calc_flag
_atom_site_refinement_flags
_atom_site_disorder_assembly
_atom_site_disorder_group
Si1 Si 0.7819(3) 0.44005(18) 0.50518(15) 0.0353(9) Uani 1 1 d . . .
Si2 Si 0.8167(3) 0.55474(18) 0.58629(15) 0.0340(8) Uani 1 1 d . . .
Si3 Si 1.0680(3) 0.45691(18) 0.64133(15) 0.0338(8) Uani 1 1 d . . .
Si4 Si 1.0328(3) 0.34245(18) 0.56036(15) 0.0338(8) Uani 1 1 d . . .
Cl9 Cl 0.6310(3) 0.1519(2) 0.45894(18) 0.0759(11) Uani 1 1 d . . .
Cl10 Cl 0.7390(3) 0.0053(2) 0.41829(18) 0.0812(12) Uani 1 1 d . . .
Cl11 Cl 0.7143(3) -0.1617(2) 0.53918(19) 0.0807(11) Uani 1 1 d . . .
Cl12 Cl 0.5697(3) -0.1802(2) 0.69840(18) 0.0763(11) Uani 1 1 d . . .
Cl13 Cl 0.4555(3) -0.0307(2) 0.73493(17) 0.0747(11) Uani 1 1 d . . .
Cl22 Cl 0.4377(3) 0.32645(18) 0.96566(15) 0.0534(9) Uani 1 1 d . . .
Cl23 Cl 0.5505(3) 0.18708(18) 1.09787(16) 0.0581(9) Uani 1 1 d . . .
Cl24 Cl 0.7694(3) 0.21152(18) 1.17592(15) 0.0590(9) Uani 1 1 d . . .
Cl25 Cl 0.8713(3) 0.37574(18) 1.12190(15) 0.0542(9) Uani 1 1 d . . .
Cl26 Cl 0.7550(3) 0.51317(17) 0.99069(14) 0.0509(8) Uani 1 1 d . . .
Cl35 Cl 0.6198(3) 0.22678(19) 0.84164(16) 0.0679(10) Uani 1 1 d . . .
Cl36 Cl 0.5320(3) 0.0662(2) 0.85130(16) 0.0728(11) Uani 1 1 d . . .
Cl37 Cl 0.6359(3) -0.0887(2) 0.97030(16) 0.0718(10) Uani 1 1 d . . .
Cl38 Cl 0.8239(3) -0.08231(19) 1.07629(17) 0.0730(10) Uani 1 1 d . . .
Cl39 Cl 0.8996(3) 0.0771(2) 1.06901(16) 0.0678(10) Uani 1 1 d . . .
Cl48 Cl 1.0331(3) -0.11614(19) 0.55073(16) 0.0677(10) Uani 1 1 d . . .
Cl49 Cl 1.0524(3) -0.3003(2) 0.60995(18) 0.0775(11) Uani 1 1 d . . .
Cl50 Cl 0.9223(3) -0.39046(18) 0.76948(17) 0.0665(10) Uani 1 1 d . . .
Cl51 Cl 0.7812(3) -0.29932(19) 0.87008(17) 0.0718(10) Uani 1 1 d . . .
Cl52 Cl 0.7771(3) -0.11808(19) 0.81190(18) 0.0715(10) Uani 1 1 d . . .
O1 O 0.7575(6) 0.5001(4) 0.5521(3) 0.0362(19) Uani 1 1 d . . .
O2 O 0.9322(6) 0.5045(4) 0.6343(3) 0.0365(18) Uani 1 1 d . . .
O3 O 1.0659(6) 0.3798(4) 0.6201(3) 0.0326(18) Uani 1 1 d . . .
O4 O 0.8900(6) 0.3724(4) 0.5401(3) 0.0350(18) Uani 1 1 d . . .
O5 O 0.8283(6) 0.4884(4) 0.4183(3) 0.0362(18) Uani 1 1 d . . .
O6 O 0.8733(6) 0.6271(4) 0.5169(3) 0.0338(18) Uani 1 1 d . . .
O7 O 0.6722(9) 0.1307(5) 0.6470(5) 0.073(3) Uani 1 1 d . . .
O8 O 0.4923(7) 0.1159(5) 0.6116(4) 0.061(2) Uani 1 1 d . . .
O9 O 0.7058(8) 0.4600(5) 0.8454(4) 0.057(2) Uani 1 1 d . . .
O10 O 0.5486(6) 0.4748(4) 0.9315(4) 0.044(2) Uani 1 1 d . . .
O11 O 0.9544(7) 0.2026(4) 0.8749(4) 0.048(2) Uani 1 1 d . . .
O12 O 0.7861(8) 0.2122(5) 0.9557(4) 0.047(2) Uani 1 1 d . . .
O13 O 1.0695(8) -0.0622(5) 0.7258(5) 0.063(3) Uani 1 1 d . . .
O14 O 0.9027(7) -0.0476(5) 0.6600(4) 0.053(2) Uani 1 1 d . . .
C1 C 0.6367(10) 0.3962(6) 0.5133(5) 0.047(3) Uani 1 1 d . . .
H1A H 0.5649 0.4351 0.5152 0.056 Uiso 1 1 calc R . .
H1B H 0.6350 0.3837 0.4672 0.056 Uiso 1 1 calc R . .
C2 C 0.6182(10) 0.3202(7) 0.5841(6) 0.048(3) Uani 1 1 d . . .
H2A H 0.6748 0.2770 0.5750 0.057 Uiso 1 1 calc R . .
H2B H 0.6448 0.3282 0.6282 0.057 Uiso 1 1 calc R . .
C3 C 0.4841(11) 0.2951(7) 0.6047(6) 0.050(3) Uani 1 1 d . . .
C4 C 0.4050(11) 0.3477(7) 0.6429(6) 0.063(4) Uani 1 1 d . . .
H4A H 0.4028 0.4019 0.6079 0.095 Uiso 1 1 calc R . .
H4B H 0.4421 0.3436 0.6883 0.095 Uiso 1 1 calc R . .
H4C H 0.3193 0.3316 0.6571 0.095 Uiso 1 1 calc R . .
C5 C 0.4276(11) 0.2963(7) 0.5359(6) 0.071(4) Uani 1 1 d . . .
H5A H 0.4152 0.3503 0.5012 0.107 Uiso 1 1 calc R . .
H5B H 0.3465 0.2738 0.5518 0.107 Uiso 1 1 calc R . .
H5C H 0.4847 0.2657 0.5102 0.107 Uiso 1 1 calc R . .
C6 C 0.4863(11) 0.2147(8) 0.6661(7) 0.060(4) Uani 1 1 d . . .
H6A H 0.5223 0.2170 0.7100 0.072 Uiso 1 1 calc R . .
H6B H 0.3988 0.2005 0.6830 0.072 Uiso 1 1 calc R . .
C7 C 0.5604(15) 0.1523(8) 0.6414(7) 0.067(4) Uani 1 1 d . . .
C8 C 0.5551(12) 0.0504(9) 0.5962(8) 0.057(4) Uani 1 1 d . . .
C9 C 0.6170(12) 0.0563(8) 0.5267(7) 0.060(4) Uani 1 1 d . . .
C10 C 0.6680(11) -0.0093(10) 0.5081(7) 0.059(4) Uani 1 1 d . . .
C11 C 0.6510(12) -0.0831(8) 0.5628(8) 0.058(4) Uani 1 1 d . . .
C12 C 0.5927(12) -0.0887(7) 0.6327(7) 0.053(3) Uani 1 1 d . . .
C13 C 0.5375(11) -0.0231(9) 0.6487(7) 0.056(4) Uani 1 1 d . . .
C14 C 0.6942(9) 0.5908(6) 0.6460(5) 0.040(3) Uani 1 1 d . . .
H14A H 0.7347 0.6025 0.6836 0.048 Uiso 1 1 calc R . .
H14B H 0.6519 0.6402 0.6139 0.048 Uiso 1 1 calc R . .
C15 C 0.5931(9) 0.5329(6) 0.6887(5) 0.039(3) Uani 1 1 d . . .
H15A H 0.5499 0.5234 0.6508 0.046 Uiso 1 1 calc R . .
H15B H 0.6363 0.4825 0.7182 0.046 Uiso 1 1 calc R . .
C16 C 0.4932(10) 0.5595(7) 0.7425(6) 0.043(3) Uani 1 1 d . . .
C17 C 0.3992(10) 0.4968(7) 0.7764(6) 0.055(4) Uani 1 1 d . . .
H17A H 0.4443 0.4463 0.8019 0.083 Uiso 1 1 calc R . .
H17B H 0.3566 0.4931 0.7360 0.083 Uiso 1 1 calc R . .
H17C H 0.3369 0.5110 0.8131 0.083 Uiso 1 1 calc R . .
C18 C 0.4171(10) 0.6385(7) 0.6997(5) 0.056(4) Uani 1 1 d . . .
H18A H 0.3482 0.6503 0.7345 0.084 Uiso 1 1 calc R . .
H18B H 0.3826 0.6338 0.6569 0.084 Uiso 1 1 calc R . .
H18C H 0.4732 0.6807 0.6810 0.084 Uiso 1 1 calc R . .
C19 C 0.5477(10) 0.5717(6) 0.8064(5) 0.044(3) Uani 1 1 d . . .
H19A H 0.6102 0.6108 0.7842 0.053 Uiso 1 1 calc R . .
H19B H 0.4793 0.5932 0.8357 0.053 Uiso 1 1 calc R . .
C20 C 0.6089(12) 0.4996(8) 0.8586(7) 0.048(3) Uani 1 1 d . . .
C21 C 0.6035(11) 0.4109(8) 0.9864(6) 0.037(3) Uani 1 1 d . . .
C22 C 0.5576(10) 0.3399(9) 1.0115(6) 0.041(3) Uani 1 1 d . . .
C23 C 0.6050(10) 0.2778(7) 1.0681(6) 0.038(3) Uani 1 1 d . . .
C24 C 0.7005(12) 0.2881(7) 1.1043(5) 0.049(3) Uani 1 1 d . . .
C25 C 0.7495(10) 0.3603(8) 1.0804(6) 0.041(3) Uani 1 1 d . . .
C26 C 0.6989(9) 0.4223(6) 1.0210(5) 0.031(3) Uani 1 1 d . . .
C27 C 1.1077(9) 0.4281(6) 0.7387(5) 0.032(3) Uani 1 1 d . . .
H27A H 1.1907 0.3976 0.7430 0.038 Uiso 1 1 calc R . .
H27B H 1.1147 0.4756 0.7498 0.038 Uiso 1 1 calc R . .
C28 C 1.0119(9) 0.3800(6) 0.7970(5) 0.038(3) Uani 1 1 d . . .
H28A H 1.0016 0.3346 0.7831 0.046 Uiso 1 1 calc R . .
H28B H 0.9302 0.4120 0.7933 0.046 Uiso 1 1 calc R . .
C29 C 1.0391(10) 0.3491(6) 0.8804(5) 0.032(3) Uani 1 1 d . . .
C30 C 1.1643(10) 0.2964(6) 0.8902(5) 0.051(3) Uani 1 1 d . . .
H30A H 1.2340 0.3276 0.8619 0.076 Uiso 1 1 calc R . .
H30B H 1.1608 0.2543 0.8710 0.076 Uiso 1 1 calc R . .
H30C H 1.1773 0.2740 0.9440 0.076 Uiso 1 1 calc R . .
C31 C 1.0503(10) 0.4159(6) 0.9065(5) 0.053(3) Uani 1 1 d . . .
H31A H 0.9744 0.4521 0.8973 0.079 Uiso 1 1 calc R . .
H31B H 1.1239 0.4433 0.8785 0.079 Uiso 1 1 calc R . .
H31C H 1.0600 0.3954 0.9608 0.079 Uiso 1 1 calc R . .
C32 C 0.9306(10) 0.3045(7) 0.9290(5) 0.041(3) Uani 1 1 d . . .
H32A H 0.9491 0.2861 0.9823 0.049 Uiso 1 1 calc R . .
H32B H 0.8547 0.3418 0.9244 0.049 Uiso 1 1 calc R . .
C33 C 0.8983(12) 0.2370(7) 0.9139(6) 0.041(3) Uani 1 1 d . . .
C34 C 0.7545(11) 0.1399(8) 0.9584(6) 0.045(3) Uani 1 1 d . . .
C35 C 0.6735(13) 0.1413(8) 0.9070(6) 0.060(4) Uani 1 1 d . . .
C36 C 0.6319(11) 0.0701(9) 0.9114(6) 0.053(4) Uani 1 1 d . . .
C37 C 0.6795(11) 0.0017(7) 0.9634(7) 0.042(3) Uani 1 1 d . . .
C38 C 0.7632(12) 0.0021(7) 1.0116(6) 0.051(3) Uani 1 1 d . . .
C39 C 0.8000(11) 0.0732(9) 1.0089(6) 0.048(3) Uani 1 1 d . . .
C40 C 1.0539(10) 0.2363(6) 0.5989(6) 0.042(3) Uani 1 1 d . . .
H40A H 1.0360 0.2161 0.5603 0.051 Uiso 1 1 calc R . .
H40B H 1.1434 0.2206 0.6076 0.051 Uiso 1 1 calc R . .
C41 C 0.9726(10) 0.1968(6) 0.6728(5) 0.041(3) Uani 1 1 d . . .
H41A H 0.8835 0.2065 0.6623 0.050 Uiso 1 1 calc R . .
H41B H 0.9815 0.2222 0.7092 0.050 Uiso 1 1 calc R . .
C42 C 1.0033(11) 0.1071(7) 0.7113(6) 0.045(3) Uani 1 1 d . . .
C43 C 0.9083(10) 0.0797(6) 0.7827(5) 0.050(3) Uani 1 1 d . . .
H43A H 0.9230 0.0231 0.8078 0.075 Uiso 1 1 calc R . .
H43B H 0.8224 0.0927 0.7681 0.075 Uiso 1 1 calc R . .
H43C H 0.9194 0.1060 0.8175 0.075 Uiso 1 1 calc R . .
C44 C 1.1355(10) 0.0905(6) 0.7298(5) 0.047(3) Uani 1 1 d . . .
H44A H 1.1542 0.1277 0.7519 0.071 Uiso 1 1 calc R . .
H44B H 1.1923 0.0955 0.6836 0.071 Uiso 1 1 calc R . .
H44C H 1.1474 0.0373 0.7663 0.071 Uiso 1 1 calc R . .
C45 C 0.9758(10) 0.0686(7) 0.6550(5) 0.041(3) Uani 1 1 d . . .
H45A H 0.8880 0.0847 0.6425 0.050 Uiso 1 1 calc R . .
H45B H 1.0321 0.0878 0.6076 0.050 Uiso 1 1 calc R . .
C46 C 0.9942(13) -0.0185(9) 0.6868(7) 0.051(4) Uani 1 1 d . . .
C47 C 0.9097(11) -0.1290(8) 0.6869(7) 0.046(3) Uani 1 1 d . . .
C48 C 0.9679(10) -0.1692(8) 0.6388(6) 0.044(3) Uani 1 1 d . . .
C49 C 0.9733(11) -0.2505(7) 0.6671(7) 0.049(3) Uani 1 1 d . . .
C50 C 0.9171(11) -0.2899(6) 0.7384(7) 0.045(3) Uani 1 1 d . . .
C51 C 0.8564(11) -0.2511(8) 0.7850(6) 0.047(3) Uani 1 1 d . . .
C52 C 0.8526(10) -0.1709(8) 0.7577(7) 0.043(3) Uani 1 1 d . . .

loop_
_atom_site_aniso_label
_atom_site_aniso_U_11
_atom_site_aniso_U_22
_atom_site_aniso_U_33
_atom_site_aniso_U_23
_atom_site_aniso_U_13
_atom_site_aniso_U_12
Si1 0.044(2) 0.037(2) 0.0270(19) -0.0145(17) 0.0028(17) -0.0061(18)
Si2 0.040(2) 0.037(2) 0.0256(18) -0.0143(17) 0.0053(16) -0.0045(17)
Si3 0.039(2) 0.037(2) 0.0236(17) -0.0114(17) 0.0053(16) -0.0063(17)
Si4 0.044(2) 0.032(2) 0.0228(18) -0.0092(16) 0.0060(17) -0.0071(17)
Cl9 0.077(3) 0.083(3) 0.064(2) -0.024(2) 0.0067(19) -0.012(2)
Cl10 0.069(3) 0.114(3) 0.076(2) -0.056(2) 0.005(2) -0.009(2)
Cl11 0.074(3) 0.090(3) 0.100(3) -0.062(2) -0.013(2) 0.006(2)
Cl12 0.097(3) 0.065(3) 0.074(2) -0.030(2) -0.022(2) -0.002(2)
Cl13 0.096(3) 0.071(3) 0.058(2) -0.026(2) -0.002(2) -0.007(2)
Cl22 0.050(2) 0.065(2) 0.0505(19) -0.0258(17) -0.0079(16) -0.0068(17)
Cl23 0.066(2) 0.050(2) 0.0551(19) -0.0162(17) 0.0048(17) -0.0134(18)
Cl24 0.071(2) 0.056(2) 0.0415(18) -0.0085(17) -0.0083(17) 0.0025(18)
Cl25 0.059(2) 0.063(2) 0.0448(18) -0.0225(17) -0.0086(16) -0.0063(17)
Cl26 0.059(2) 0.048(2) 0.0444(18) -0.0151(16) 0.0016(16) -0.0109(17)
Cl35 0.086(3) 0.067(3) 0.049(2) -0.0170(19) -0.0143(18) 0.000(2)
Cl36 0.084(3) 0.097(3) 0.045(2) -0.027(2) -0.0060(18) -0.027(2)
Cl37 0.095(3) 0.071(3) 0.059(2) -0.036(2) 0.016(2) -0.029(2)
Cl38 0.094(3) 0.057(3) 0.063(2) -0.0162(19) -0.007(2) -0.002(2)
Cl39 0.073(3) 0.078(3) 0.054(2) -0.0210(19) -0.0166(18) -0.008(2)
Cl48 0.084(3) 0.075(3) 0.048(2) -0.0262(19) 0.0019(18) -0.021(2)
Cl49 0.103(3) 0.073(3) 0.078(2) -0.055(2) -0.010(2) -0.002(2)
Cl50 0.083(3) 0.043(2) 0.078(2) -0.0185(19) -0.031(2) -0.0037(18)
Cl51 0.077(2) 0.063(3) 0.062(2) -0.0071(19) 0.0077(19) -0.020(2)
Cl52 0.079(3) 0.062(3) 0.073(2) -0.032(2) 0.024(2) -0.0144(19)
O1 0.039(5) 0.039(5) 0.031(4) -0.018(4) 0.018(4) -0.014(4)
O2 0.044(5) 0.041(5) 0.028(4) -0.019(4) 0.009(4) -0.007(4)
O3 0.045(5) 0.032(5) 0.017(4) -0.004(3) -0.003(3) -0.003(4)
O4 0.041(5) 0.032(5) 0.031(4) -0.010(4) 0.004(4) -0.011(4)
O5 0.047(5) 0.034(5) 0.028(4) -0.016(4) 0.007(4) -0.003(4)
O6 0.052(5) 0.027(5) 0.017(4) -0.005(4) 0.005(4) -0.002(4)
O7 0.059(6) 0.073(7) 0.095(7) -0.041(6) -0.007(6) -0.003(5)
O8 0.060(6) 0.063(7) 0.071(6) -0.034(5) -0.016(5) -0.004(5)
O9 0.051(6) 0.083(7) 0.033(5) -0.022(5) 0.000(4) 0.007(5)
O10 0.051(5) 0.058(6) 0.028(5) -0.024(5) 0.004(4) -0.006(4)
O11 0.066(6) 0.041(6) 0.037(5) -0.019(4) 0.015(4) -0.008(4)
O12 0.064(6) 0.043(6) 0.038(5) -0.021(4) 0.005(4) -0.008(5)
O13 0.076(7) 0.046(7) 0.073(6) -0.022(5) -0.017(5) -0.007(5)
O14 0.075(6) 0.031(6) 0.049(5) -0.007(5) -0.013(4) -0.007(5)
C1 0.057(8) 0.045(9) 0.035(7) -0.013(7) 0.007(6) -0.004(6)
C2 0.036(8) 0.060(9) 0.045(7) -0.016(7) -0.005(6) -0.005(7)
C3 0.047(9) 0.041(9) 0.050(8) -0.011(8) 0.012(7) 0.001(7)
C4 0.069(9) 0.068(10) 0.048(8) -0.017(7) -0.002(7) -0.008(8)
C5 0.084(10) 0.080(11) 0.063(9) -0.026(8) -0.025(8) -0.028(8)
C6 0.045(8) 0.053(10) 0.086(10) -0.040(9) -0.004(7) 0.018(7)
C7 0.055(11) 0.066(12) 0.063(9) 0.002(8) -0.005(9) -0.019(10)
C8 0.068(10) 0.071(13) 0.053(10) -0.046(10) -0.006(8) -0.004(9)
C9 0.071(10) 0.066(11) 0.052(9) -0.024(9) -0.005(8) -0.030(8)
C10 0.066(9) 0.083(13) 0.048(9) -0.051(10) 0.000(7) 0.000(9)
C11 0.084(11) 0.042(10) 0.046(9) -0.014(8) -0.012(8) 0.006(8)
C12 0.077(10) 0.020(9) 0.051(9) 0.003(7) -0.015(8) -0.002(7)
C13 0.052(9) 0.036(10) 0.059(9) 0.006(8) -0.004(7) 0.000(7)
C14 0.047(8) 0.044(8) 0.033(7) -0.019(6) -0.003(6) 0.003(6)
C15 0.028(7) 0.057(9) 0.033(6) -0.025(6) 0.009(6) 0.001(6)
C16 0.049(8) 0.048(9) 0.037(7) -0.022(7) 0.013(7) -0.021(7)
C17 0.046(8) 0.081(11) 0.042(7) -0.029(7) 0.017(6) -0.019(7)
C18 0.056(8) 0.069(10) 0.039(7) -0.018(7) -0.006(7) 0.005(7)
C19 0.052(8) 0.043(9) 0.028(7) -0.011(6) 0.003(6) 0.015(7)
C20 0.043(9) 0.069(11) 0.043(9) -0.034(8) 0.006(8) -0.017(8)
C21 0.040(8) 0.043(10) 0.018(7) -0.003(7) -0.006(6) 0.015(7)
C22 0.034(8) 0.056(10) 0.035(7) -0.021(8) 0.001(6) 0.004(7)
C23 0.043(8) 0.046(9) 0.037(7) -0.029(7) 0.002(6) -0.009(7)
C24 0.072(10) 0.051(10) 0.015(6) -0.009(7) 0.007(7) 0.002(8)
C25 0.036(8) 0.060(10) 0.037(7) -0.031(7) -0.007(6) 0.007(7)
C26 0.029(7) 0.035(8) 0.025(6) -0.007(6) -0.012(6) 0.015(6)
C27 0.040(7) 0.016(7) 0.043(7) -0.018(6) 0.003(6) -0.002(5)
C28 0.044(7) 0.034(8) 0.034(7) -0.009(6) 0.008(6) -0.014(6)
C29 0.040(8) 0.038(8) 0.018(6) -0.011(6) 0.002(6) 0.000(6)
C30 0.083(10) 0.035(8) 0.034(7) -0.005(6) -0.008(7) -0.020(7)
C31 0.073(9) 0.062(10) 0.029(7) -0.021(7) 0.003(6) -0.023(7)
C32 0.052(8) 0.049(9) 0.019(6) -0.010(6) 0.000(6) -0.006(7)
C33 0.039(9) 0.051(10) 0.032(8) -0.009(7) 0.002(7) -0.017(7)
C34 0.055(9) 0.059(11) 0.033(7) -0.025(8) -0.008(7) -0.019(8)
C35 0.085(11) 0.043(10) 0.049(9) -0.024(8) 0.034(8) -0.021(8)
C36 0.048(9) 0.076(12) 0.028(7) -0.013(8) -0.001(6) 0.002(8)
C37 0.053(9) 0.048(10) 0.037(7) -0.031(7) 0.016(7) -0.024(7)
C38 0.069(10) 0.026(9) 0.039(8) 0.002(7) 0.007(7) 0.010(7)
C39 0.057(9) 0.052(10) 0.034(8) -0.021(8) 0.010(7) 0.002(8)
C40 0.046(7) 0.050(9) 0.049(8) -0.037(7) -0.007(6) -0.007(6)
C41 0.043(8) 0.046(9) 0.037(7) -0.020(7) 0.002(6) -0.003(6)
C42 0.057(9) 0.048(10) 0.036(7) -0.025(7) 0.010(7) -0.007(7)
C43 0.068(9) 0.048(9) 0.031(7) -0.017(6) 0.015(7) -0.009(7)
C44 0.053(9) 0.046(9) 0.040(7) -0.013(6) -0.003(6) -0.001(6)
C45 0.056(8) 0.048(9) 0.025(6) -0.018(6) 0.003(6) -0.011(7)
C46 0.067(11) 0.060(12) 0.042(8) -0.034(8) 0.005(7) -0.019(9)
C47 0.047(8) 0.052(11) 0.046(9) -0.027(9) 0.000(7) 0.001(7)
C48 0.046(8) 0.050(10) 0.033(7) -0.006(7) 0.006(6) -0.029(7)
C49 0.080(10) 0.028(9) 0.047(9) -0.017(7) 0.000(7) -0.023(7)
C50 0.055(8) 0.024(8) 0.047(8) 0.010(7) -0.033(7) -0.010(7)
C51 0.053(8) 0.048(10) 0.044(8) -0.019(8) -0.016(7) 0.003(7)
C52 0.044(8) 0.043(10) 0.039(8) -0.018(7) 0.015(6) -0.008(7)

loop_
_atom_type_symbol
_atom_type_description
_atom_type_scat_dispersion_real
_atom_type_scat_dispersion_imag
_atom_type_scat_source
C C 0.0033 0.0016 'International Tables Vol C Tables 4.2.6.8 and 6.1.1.4'
H H 0.0000 0.0000 'International Tables Vol C Tables 4.2.6.8 and 6.1.1.4'
O O 0.0106 0.0060 'International Tables Vol C Tables 4.2.6.8 and 6.1.1.4'
Si Si 0.0817 0.0704 'International Tables Vol C Tables 4.2.6.8 and 6.1.1.4'
Cl Cl 0.1484 0.1585 'International Tables Vol C Tables 4.2.6.8 and 6.1.1.4'

loop_
_geom_angle_atom_site_label_1
_geom_angle_atom_site_label_2
_geom_angle_atom_site_label_3
_geom_angle
_geom_angle_site_symmetry_1
_geom_angle_site_symmetry_3
O5 Si1 O4 109.0(3) . .
O5 Si1 O1 108.4(3) . .
O4 Si1 O1 109.8(3) . .
O5 Si1 C1 111.6(4) . .
O4 Si1 C1 109.3(4) . .
O1 Si1 C1 108.8(4) . .
O6 Si2 O1 108.7(3) . .
O6 Si2 O2 108.0(3) . .
O1 Si2 O2 109.1(4) . .
O6 Si2 C14 110.1(4) . .
O1 Si2 C14 109.8(4) . .
O2 Si2 C14 111.1(4) . .
O2 Si3 O3 109.4(4) . .
O2 Si3 O5 109.1(4) . 2_766
O3 Si3 O5 108.5(3) . 2_766
O2 Si3 C27 109.3(4) . .
O3 Si3 C27 109.6(4) . .
O5 Si3 C27 110.8(4) 2_766 .
O4 Si4 O6 108.3(3) . 2_766
O4 Si4 O3 109.2(3) . .
O6 Si4 O3 108.9(3) 2_766 .
O4 Si4 C40 111.0(4) . .
O6 Si4 C40 108.6(4) 2_766 .
O3 Si4 C40 110.8(4) . .
Si2 O1 Si1 147.9(4) . .
Si3 O2 Si2 152.6(4) . .
Si3 O3 Si4 148.0(4) . .
Si1 O4 Si4 152.2(4) . .
Si1 O5 Si3 147.6(4) . 2_766
Si2 O6 Si4 148.6(4) . 2_766
C7 O8 C8 115.9(10) . .
C20 O10 C21 118.8(9) . .
C33 O12 C34 116.2(9) . .
C47 O14 C46 112.7(9) . .
C2 C1 Si1 114.6(7) . .
C2 C1 H1A 108.6 . .
Si1 C1 H1A 108.6 . .
C2 C1 H1B 108.6 . .
Si1 C1 H1B 108.6 . .
H1A C1 H1B 107.6 . .
C3 C2 C1 115.4(9) . .
C3 C2 H2A 108.4 . .
C1 C2 H2A 108.4 . .
C3 C2 H2B 108.4 . .
C1 C2 H2B 108.4 . .
H2A C2 H2B 107.5 . .
C5 C3 C6 111.8(10) . .
C5 C3 C4 111.8(10) . .
C6 C3 C4 104.0(9) . .
C5 C3 C2 111.5(9) . .
C6 C3 C2 108.7(9) . .
C4 C3 C2 108.8(10) . .
C3 C4 H4A 109.5 . .
C3 C4 H4B 109.5 . .
H4A C4 H4B 109.5 . .
C3 C4 H4C 109.5 . .
H4A C4 H4C 109.5 . .
H4B C4 H4C 109.5 . .
C3 C5 H5A 109.5 . .
C3 C5 H5B 109.5 . .
H5A C5 H5B 109.5 . .
C3 C5 H5C 109.5 . .
H5A C5 H5C 109.5 . .
H5B C5 H5C 109.5 . .
C7 C6 C3 113.7(10) . .
C7 C6 H6A 108.8 . .
C3 C6 H6A 108.8 . .
C7 C6 H6B 108.8 . .
C3 C6 H6B 108.8 . .
H6A C6 H6B 107.7 . .
O7 C7 O8 118.8(14) . .
O7 C7 C6 126.8(14) . .
O8 C7 C6 114.3(12) . .
C9 C8 C13 118.5(13) . .
C9 C8 O8 122.1(14) . .
C13 C8 O8 118.7(12) . .
C8 C9 C10 122.6(12) . .
C8 C9 Cl9 117.1(12) . .
C10 C9 Cl9 120.3(11) . .
C11 C10 C9 117.8(11) . .
C11 C10 Cl10 123.7(11) . .
C9 C10 Cl10 118.3(12) . .
C12 C11 C10 119.3(11) . .
C12 C11 Cl11 123.6(12) . .
C10 C11 Cl11 117.0(11) . .
C11 C12 C13 121.7(11) . .
C11 C12 Cl12 118.4(11) . .
C13 C12 Cl12 119.4(11) . .
C8 C13 C12 119.6(12) . .
C8 C13 Cl13 118.6(11) . .
C12 C13 Cl13 121.6(11) . .
C15 C14 Si2 114.1(7) . .
C15 C14 H14A 108.7 . .
Si2 C14 H14A 108.7 . .
C15 C14 H14B 108.7 . .
Si2 C14 H14B 108.7 . .
H14A C14 H14B 107.6 . .
C16 C15 C14 115.4(8) . .
C16 C15 H15A 108.4 . .
C14 C15 H15A 108.4 . .
C16 C15 H15B 108.4 . .
C14 C15 H15B 108.4 . .
H15A C15 H15B 107.5 . .
C19 C16 C15 113.5(9) . .
C19 C16 C17 109.2(9) . .
C15 C16 C17 107.8(8) . .
C19 C16 C18 106.8(8) . .
C15 C16 C18 111.9(9) . .
C17 C16 C18 107.5(9) . .
C16 C17 H17A 109.5 . .
C16 C17 H17B 109.5 . .
H17A C17 H17B 109.5 . .
C16 C17 H17C 109.5 . .
H17A C17 H17C 109.5 . .
H17B C17 H17C 109.5 . .
C16 C18 H18A 109.5 . .
C16 C18 H18B 109.5 . .
H18A C18 H18B 109.5 . .
C16 C18 H18C 109.5 . .
H18A C18 H18C 109.5 . .
H18B C18 H18C 109.5 . .
C20 C19 C16 113.8(9) . .
C20 C19 H19A 108.8 . .
C16 C19 H19A 108.8 . .
C20 C19 H19B 108.8 . .
C16 C19 H19B 108.8 . .
H19A C19 H19B 107.7 . .
O9 C20 O10 117.3(11) . .
O9 C20 C19 128.5(11) . .
O10 C20 C19 114.2(10) . .
C22 C21 C26 119.4(10) . .
C22 C21 O10 121.7(11) . .
C26 C21 O10 118.6(11) . .
C21 C22 C23 122.8(11) . .
C21 C22 Cl22 118.5(10) . .
C23 C22 Cl22 118.6(11) . .
C22 C23 C24 118.8(11) . .
C22 C23 Cl23 122.9(10) . .
C24 C23 Cl23 118.3(10) . .
C23 C24 C25 120.0(10) . .
C23 C24 Cl24 122.0(11) . .
C25 C24 Cl24 117.8(10) . .
C24 C25 C26 119.1(10) . .
C24 C25 Cl25 122.0(10) . .
C26 C25 Cl25 119.0(10) . .
C21 C26 C25 119.9(10) . .
C21 C26 Cl26 119.5(8) . .
C25 C26 Cl26 120.6(9) . .
C28 C27 Si3 113.3(7) . .
C28 C27 H27A 108.9 . .
Si3 C27 H27A 108.9 . .
C28 C27 H27B 108.9 . .
Si3 C27 H27B 108.9 . .
H27A C27 H27B 107.7 . .
C27 C28 C29 117.8(8) . .
C27 C28 H28A 107.9 . .
C29 C28 H28A 107.9 . .
C27 C28 H28B 107.9 . .
C29 C28 H28B 107.9 . .
H28A C28 H28B 107.2 . .
C31 C29 C32 107.9(8) . .
C31 C29 C28 110.6(9) . .
C32 C29 C28 109.0(8) . .
C31 C29 C30 108.1(9) . .
C32 C29 C30 110.9(9) . .
C28 C29 C30 110.3(8) . .
C29 C30 H30A 109.5 . .
C29 C30 H30B 109.5 . .
H30A C30 H30B 109.5 . .
C29 C30 H30C 109.5 . .
H30A C30 H30C 109.5 . .
H30B C30 H30C 109.5 . .
C29 C31 H31A 109.5 . .
C29 C31 H31B 109.5 . .
H31A C31 H31B 109.5 . .
C29 C31 H31C 109.5 . .
H31A C31 H31C 109.5 . .
H31B C31 H31C 109.5 . .
C33 C32 C29 118.7(9) . .
C33 C32 H32A 107.6 . .
C29 C32 H32A 107.6 . .
C33 C32 H32B 107.6 . .
C29 C32 H32B 107.6 . .
H32A C32 H32B 107.1 . .
O11 C33 O12 120.1(11) . .
O11 C33 C32 130.3(11) . .
O12 C33 C32 109.6(11) . .
C39 C34 C35 122.4(12) . .
C39 C34 O12 120.7(11) . .
C35 C34 O12 116.9(12) . .
C34 C35 C36 118.7(11) . .
C34 C35 Cl35 121.6(11) . .
C36 C35 Cl35 119.7(11) . .
C37 C36 C35 118.4(11) . .
C37 C36 Cl36 119.6(11) . .
C35 C36 Cl36 121.9(11) . .
C36 C37 C38 121.5(11) . .
C36 C37 Cl37 120.9(10) . .
C38 C37 Cl37 117.6(11) . .
C37 C38 C39 119.8(10) . .
C37 C38 Cl38 122.1(11) . .
C39 C38 Cl38 118.0(11) . .
C34 C39 C38 119.1(11) . .
C34 C39 Cl39 119.1(11) . .
C38 C39 Cl39 121.7(11) . .
C41 C40 Si4 116.1(7) . .
C41 C40 H40A 108.3 . .
Si4 C40 H40A 108.3 . .
C41 C40 H40B 108.3 . .
Si4 C40 H40B 108.3 . .
H40A C40 H40B 107.4 . .
C40 C41 C42 116.0(8) . .
C40 C41 H41A 108.3 . .
C42 C41 H41A 108.3 . .
C40 C41 H41B 108.3 . .
C42 C41 H41B 108.3 . .
H41A C41 H41B 107.4 . .
C44 C42 C43 112.1(9) . .
C44 C42 C41 109.9(9) . .
C43 C42 C41 107.0(9) . .
C44 C42 C45 113.2(9) . .
C43 C42 C45 107.7(9) . .
C41 C42 C45 106.6(9) . .
C42 C43 H43A 109.5 . .
C42 C43 H43B 109.5 . .
H43A C43 H43B 109.5 . .
C42 C43 H43C 109.5 . .
H43A C43 H43C 109.5 . .
H43B C43 H43C 109.5 . .
C42 C44 H44A 109.5 . .
C42 C44 H44B 109.5 . .
H44A C44 H44B 109.5 . .
C42 C44 H44C 109.5 . .
H44A C44 H44C 109.5 . .
H44B C44 H44C 109.5 . .
C46 C45 C42 112.4(9) . .
C46 C45 H45A 109.1 . .
C42 C45 H45A 109.1 . .
C46 C45 H45B 109.1 . .
C42 C45 H45B 109.1 . .
H45A C45 H45B 107.9 . .
O13 C46 O14 120.5(13) . .
O13 C46 C45 132.1(12) . .
O14 C46 C45 107.4(11) . .
C52 C47 O14 121.5(11) . .
C52 C47 C48 119.2(12) . .
O14 C47 C48 119.1(11) . .
C49 C48 C47 117.9(10) . .
C49 C48 Cl48 123.6(10) . .
C47 C48 Cl48 118.5(10) . .
C50 C49 C48 120.8(10) . .
C50 C49 Cl49 121.2(10) . .
C48 C49 Cl49 118.0(10) . .
C51 C50 C49 121.8(11) . .
C51 C50 Cl50 119.3(11) . .
C49 C50 Cl50 118.9(11) . .
C52 C51 C50 117.5(11) . .
C52 C51 Cl51 120.9(11) . .
C50 C51 Cl51 121.5(11) . .
C51 C52 C47 122.6(11) . .
C51 C52 Cl52 120.4(10) . .
C47 C52 Cl52 116.9(10) . .

loop_
_geom_bond_atom_site_label_1
_geom_bond_atom_site_label_2
_geom_bond_distance
_geom_bond_site_symmetry_2
Si1 O5 1.612(6) .
Si1 O4 1.612(7) .
Si1 O1 1.637(6) .
Si1 C1 1.819(11) .
Si2 O6 1.615(6) .
Si2 O1 1.618(6) .
Si2 O2 1.630(7) .
Si2 C14 1.836(9) .
Si3 O2 1.601(7) .
Si3 O3 1.618(7) .
Si3 O5 1.632(7) 2_766
Si3 C27 1.836(9) .
Si4 O4 1.617(7) .
Si4 O6 1.623(6) 2_766
Si4 O3 1.631(6) .
Si4 C40 1.821(10) .
Cl9 C9 1.781(13) .
Cl10 C10 1.713(12) .
Cl11 C11 1.703(12) .
Cl12 C12 1.724(12) .
Cl13 C13 1.719(12) .
Cl22 C22 1.752(11) .
Cl23 C23 1.716(11) .
Cl24 C24 1.740(11) .
Cl25 C25 1.731(11) .
Cl26 C26 1.726(11) .
Cl35 C35 1.708(13) .
Cl36 C36 1.708(11) .
Cl37 C37 1.749(11) .
Cl38 C38 1.717(11) .
Cl39 C39 1.707(12) .
Cl48 C48 1.710(10) .
Cl49 C49 1.737(11) .
Cl50 C50 1.728(11) .
Cl51 C51 1.687(12) .
Cl52 C52 1.721(11) .
O5 Si3 1.632(7) 2_766
O6 Si4 1.623(6) 2_766
O7 C7 1.226(14) .
O8 C7 1.358(14) .
O8 C8 1.412(13) .
O9 C20 1.242(12) .
O10 C20 1.386(12) .
O10 C21 1.392(11) .
O11 C33 1.198(12) .
O12 C33 1.383(12) .
O12 C34 1.402(13) .
O13 C46 1.195(13) .
O14 C47 1.396(13) .
O14 C46 1.418(13) .
C1 C2 1.567(13) .
C1 H1A 0.9900 .
C1 H1B 0.9900 .
C2 C3 1.531(13) .
C2 H2A 0.9900 .
C2 H2B 0.9900 .
C3 C5 1.517(13) .
C3 C6 1.521(14) .
C3 C4 1.522(13) .
C4 H4A 0.9800 .
C4 H4B 0.9800 .
C4 H4C 0.9800 .
C5 H5A 0.9800 .
C5 H5B 0.9800 .
C5 H5C 0.9800 .
C6 C7 1.492(16) .
C6 H6A 0.9900 .
C6 H6B 0.9900 .
C8 C9 1.368(15) .
C8 C13 1.381(16) .
C9 C10 1.405(16) .
C10 C11 1.400(15) .
C11 C12 1.363(14) .
C12 C13 1.392(15) .
C14 C15 1.555(13) .
C14 H14A 0.9900 .
C14 H14B 0.9900 .
C15 C16 1.536(12) .
C15 H15A 0.9900 .
C15 H15B 0.9900 .
C16 C19 1.526(13) .
C16 C17 1.538(13) .
C16 C18 1.576(14) .
C17 H17A 0.9800 .
C17 H17B 0.9800 .
C17 H17C 0.9800 .
C18 H18A 0.9800 .
C18 H18B 0.9800 .
C18 H18C 0.9800 .
C19 C20 1.481(14) .
C19 H19A 0.9900 .
C19 H19B 0.9900 .
C21 C22 1.357(15) .
C21 C26 1.377(13) .
C22 C23 1.359(14) .
C23 C24 1.391(14) .
C24 C25 1.393(14) .
C25 C26 1.401(14) .
C27 C28 1.512(12) .
C27 H27A 0.9900 .
C27 H27B 0.9900 .
C28 C29 1.541(12) .
C28 H28A 0.9900 .
C28 H28B 0.9900 .
C29 C31 1.513(13) .
C29 C32 1.515(13) .
C29 C30 1.548(13) .
C30 H30A 0.9800 .
C30 H30B 0.9800 .
C30 H30C 0.9800 .
C31 H31A 0.9800 .
C31 H31B 0.9800 .
C31 H31C 0.9800 .
C32 C33 1.469(14) .
C32 H32A 0.9900 .
C32 H32B 0.9900 .
C34 C39 1.343(14) .
C34 C35 1.397(14) .
C35 C36 1.415(15) .
C36 C37 1.381(15) .
C37 C38 1.380(14) .
C38 C39 1.404(15) .
C40 C41 1.535(12) .
C40 H40A 0.9900 .
C40 H40B 0.9900 .
C41 C42 1.560(14) .
C41 H41A 0.9900 .
C41 H41B 0.9900 .
C42 C44 1.485(13) .
C42 C43 1.548(13) .
C42 C45 1.566(13) .
C43 H43A 0.9800 .
C43 H43B 0.9800 .
C43 H43C 0.9800 .
C44 H44A 0.9800 .
C44 H44B 0.9800 .
C44 H44C 0.9800 .
C45 C46 1.495(16) .
C45 H45A 0.9900 .
C45 H45B 0.9900 .
C47 C52 1.390(14) .
C47 C48 1.410(14) .
C48 C49 1.395(14) .
C49 C50 1.381(14) .
C50 C51 1.379(14) .
C51 C52 1.377(14) .
